data_2223386
loop_
_publ_author_name
'Asiri, Abdullah Mohamed'
'Akkurt, Mehmet'
'Khan, Islam Ullah'
'Arshad, Muhammad N.'
'Khan, Salman A.'

_publ_section_title
;
 (2<i>Z</i>)-2-(4-Methylphenyl)-3-(2-naphthyl)prop-2-enenitrile
;
_journal_coeditor_code HB5070
_journal_issue 10
_journal_name_full 'Acta Crystallographica Section E'
_journal_page_first o2409
_journal_paper_doi 10.1107/S1600536809034229
_journal_volume 65
_journal_year 2009
_chemical_formula_iupac 'C20 H15 N'
_chemical_formula_moiety 'C20 H15 N'
_chemical_formula_sum 'C20 H15 N'
_chemical_formula_weight 269.33
_chemical_name_systematic
;
(2<i>Z</i>)-2-(4-Methylphenyl)-3-(2-naphthyl)prop-2-enenitrile
;
_space_group_IT_number 29
_symmetry_cell_setting orthorhombic
_symmetry_space_group_name_Hall 'P 2c -2ac'
_symmetry_space_group_name_H-M 'P c a 21'
_atom_sites_solution_hydrogens geom
_atom_sites_solution_primary direct
_atom_sites_solution_secondary difmap
_cell_angle_alpha 90
_cell_angle_beta 90
_cell_angle_gamma 90
_cell_formula_units_Z 4
_cell_length_a 12.3194(11)
_cell_length_b 16.4796(16)
_cell_length_c 7.2596(7)
_cell_measurement_reflns_used 1202
_cell_measurement_temperature 296(2)
_cell_measurement_theta_max 19.22
_cell_measurement_theta_min 3.31
_cell_volume 1473.8(2)
_computing_cell_refinement 'SAINT (Bruker, 2007)'
_computing_data_collection 'APEX2 (Bruker, 2007)'
_computing_data_reduction 'SAINT (Bruker, 2007)'
_computing_molecular_graphics 'ORTEP-3 for Windows (Farrugia, 1997)'
_computing_publication_material 'WinGX (Farrugia, 1999) and PLATON (Spek, 2009)'
_computing_structure_refinement 'SHELXL97 (Sheldrick, 2008)'
_computing_structure_solution 'SHELXS97 (Sheldrick, 2008)'
_diffrn_ambient_temperature 296(2)
_diffrn_measured_fraction_theta_full 0.999
_diffrn_measured_fraction_theta_max 0.999
_diffrn_measurement_device_type 'Bruker Kappa APEXII CCD'
_diffrn_measurement_method '\f and \w'
_diffrn_radiation_monochromator graphite
_diffrn_radiation_source 'sealed tube'
_diffrn_radiation_type MoK\a
_diffrn_radiation_wavelength 0.71073
_diffrn_reflns_av_R_equivalents 0.0915
_diffrn_reflns_av_sigmaI/netI 0.1160
_diffrn_reflns_limit_h_max 16
_diffrn_reflns_limit_h_min -16
_diffrn_reflns_limit_k_max 21
_diffrn_reflns_limit_k_min -21
_diffrn_reflns_limit_l_max 9
_diffrn_reflns_limit_l_min -9
_diffrn_reflns_number 16248
_diffrn_reflns_reduction_process
;
;
_diffrn_reflns_theta_full 28.31
_diffrn_reflns_theta_max 28.31
_diffrn_reflns_theta_min 1.24
_diffrn_standards_number 0
_exptl_absorpt_coefficient_mu 0.070
_exptl_absorpt_correction_type none
_exptl_crystal_colour 'pale yellow'
_exptl_crystal_density_diffrn 1.214
_exptl_crystal_density_method 'Not Measured'
_exptl_crystal_description prism
_exptl_crystal_F_000 568
_exptl_crystal_size_max 0.37
_exptl_crystal_size_mid 0.28
_exptl_crystal_size_min 0.13
_refine_diff_density_max 0.211
_refine_diff_density_min -0.206
_refine_ls_abs_structure_Flack none
_refine_ls_goodness_of_fit_ref 0.951
_refine_ls_hydrogen_treatment constr
_refine_ls_matrix_type full
_refine_ls_number_parameters 192
_refine_ls_number_reflns 3659
_refine_ls_number_restraints 1
_refine_ls_restrained_S_all 0.950
_refine_ls_R_factor_all 0.1849
_refine_ls_R_factor_gt 0.0583
_refine_ls_shift/su_max 0.000
_refine_ls_shift/su_mean 0.000
_refine_ls_structure_factor_coef Fsqd
_refine_ls_weighting_details 'calc w=1/[\s^2^(Fo^2^)+(0.0732P)^2^] where P=(Fo^2^+2Fc^2^)/3'
_refine_ls_weighting_scheme calc
_refine_ls_wR_factor_gt 0.1152
_refine_ls_wR_factor_ref 0.1743
_reflns_number_gt 1549
_reflns_number_total 3659
_reflns_threshold_expression I>2\s(I)
_cod_data_source_file hb5070.cif
_cod_data_source_block I
_cod_database_code 2223386
_cod_database_fobs_code 2223386

loop_
_symmetry_equiv_pos_site_id
_symmetry_equiv_pos_as_xyz
1 x,y,z
2 -x,-y,1/2+z
3 1/2-x,y,1/2+z
4 1/2+x,-y,z

loop_
_atom_site_aniso_label
_atom_site_aniso_U_11
_atom_site_aniso_U_22
_atom_site_aniso_U_33
_atom_site_aniso_U_12
_atom_site_aniso_U_13
_atom_site_aniso_U_23
N1 0.0474(19) 0.072(3) 0.107(4) -0.0020(18) 0.000(2) -0.009(2)
C1 0.0332(17) 0.047(2) 0.036(2) 0.0056(17) 0.0002(16) -0.0009(19)
C2 0.0332(17) 0.048(2) 0.034(2) 0.0018(16) -0.0001(16) -0.0039(18)
C3 0.0353(17) 0.048(2) 0.028(2) 0.0005(16) -0.0054(16) -0.0042(17)
C4 0.0437(19) 0.047(2) 0.047(3) -0.0043(18) -0.001(2) 0.000(2)
C5 0.058(2) 0.044(2) 0.051(3) -0.005(2) -0.006(2) -0.004(2)
C6 0.056(2) 0.045(2) 0.060(3) 0.006(2) -0.005(2) -0.011(2)
C7 0.042(2) 0.054(3) 0.047(3) 0.0066(19) -0.0003(18) -0.007(2)
C8 0.0392(19) 0.044(2) 0.029(2) 0.0072(17) -0.0026(16) -0.0033(18)
C9 0.0374(19) 0.058(2) 0.039(3) 0.0041(19) 0.0064(18) 0.001(2)
C10 0.0418(19) 0.046(2) 0.040(2) -0.0020(17) 0.0063(17) 0.0063(19)
C11 0.0363(17) 0.046(2) 0.045(2) 0.0053(17) 0.0031(17) -0.0007(19)
C12 0.0411(18) 0.041(2) 0.044(2) -0.0011(17) -0.0014(19) 0.0056(19)
C13 0.0407(19) 0.036(2) 0.050(3) -0.0034(16) -0.0008(18) 0.0054(18)
C14 0.049(2) 0.047(2) 0.067(3) 0.002(2) -0.007(2) -0.006(2)
C15 0.076(3) 0.047(3) 0.067(3) 0.002(2) -0.007(3) -0.005(2)
C16 0.063(3) 0.041(2) 0.061(3) 0.007(2) 0.014(2) 0.008(2)
C17 0.051(2) 0.053(3) 0.082(4) 0.005(2) -0.010(2) 0.000(3)
C18 0.054(2) 0.044(2) 0.065(3) 0.0016(19) -0.010(2) -0.008(2)
C19 0.102(3) 0.058(3) 0.092(4) 0.024(3) 0.017(3) -0.006(3)
C20 0.047(2) 0.051(2) 0.053(3) 0.001(2) 0.005(2) 0.002(2)

loop_
_atom_site_type_symbol
_atom_site_label
_atom_site_fract_x
_atom_site_fract_y
_atom_site_fract_z
_atom_site_U_iso_or_equiv
_atom_site_thermal_displace_type
_atom_site_calc_flag
_atom_site_refinement_flags
_atom_site_occupancy
N N1 0.2102(3) 0.2374(2) 0.2270(6) 0.0755(18) Uani . . 1.000
C C1 0.4123(2) 0.4123(2) 0.3160(5) 0.0387(11) Uani . . 1.000
C C2 0.4702(2) 0.4813(2) 0.2783(5) 0.0384(11) Uani . . 1.000
C C3 0.4291(3) 0.5598(2) 0.3140(5) 0.0371(11) Uani . . 1.000
C C4 0.4872(3) 0.6316(2) 0.2717(5) 0.0459(14) Uani . . 1.000
C C5 0.4449(3) 0.7059(2) 0.3090(5) 0.0510(14) Uani . . 1.000
C C6 0.3431(3) 0.7129(2) 0.3916(6) 0.0537(14) Uani . . 1.000
C C7 0.2845(3) 0.6454(2) 0.4337(5) 0.0477(16) Uani . . 1.000
C C8 0.3250(3) 0.5669(2) 0.3945(5) 0.0374(11) Uani . . 1.000
C C9 0.2669(3) 0.4948(2) 0.4371(5) 0.0448(14) Uani . . 1.000
C C10 0.3079(3) 0.4205(2) 0.3993(6) 0.0426(11) Uani . . 1.000
C C11 0.4613(2) 0.3337(2) 0.2763(5) 0.0424(11) Uani . . 1.000
C C12 0.4168(2) 0.2602(2) 0.2486(5) 0.0420(11) Uani . . 1.000
C C13 0.4813(3) 0.1865(2) 0.2136(5) 0.0422(14) Uani . . 1.000
C C14 0.4457(3) 0.1283(2) 0.0903(6) 0.0543(14) Uani . . 1.000
C C15 0.5086(3) 0.0608(2) 0.0502(7) 0.0633(17) Uani . . 1.000
C C16 0.6068(3) 0.0487(2) 0.1335(6) 0.0550(16) Uani . . 1.000
C C17 0.6417(3) 0.1063(2) 0.2582(7) 0.0620(18) Uani . . 1.000
C C18 0.5807(3) 0.1741(2) 0.2980(6) 0.0543(14) Uani . . 1.000
C C19 0.6730(4) -0.0271(2) 0.0951(8) 0.0840(19) Uani . . 1.000
C C20 0.3006(3) 0.2492(2) 0.2411(7) 0.0503(14) Uani . . 1.000
H H2 0.53910 0.47630 0.22730 0.0460 Uiso calc R 1.000
H H4 0.55540 0.62770 0.21750 0.0550 Uiso calc R 1.000
H H5 0.48410 0.75230 0.27940 0.0610 Uiso calc R 1.000
H H6 0.31510 0.76400 0.41800 0.0640 Uiso calc R 1.000
H H7 0.21680 0.65090 0.48910 0.0570 Uiso calc R 1.000
H H9 0.19910 0.49870 0.49250 0.0540 Uiso calc R 1.000
H H10 0.26780 0.37440 0.42780 0.0510 Uiso calc R 1.000
H H11 0.53670 0.33460 0.26870 0.0510 Uiso calc R 1.000
H H14 0.37860 0.13450 0.03350 0.0650 Uiso calc R 1.000
H H15 0.48350 0.02310 -0.03500 0.0750 Uiso calc R 1.000
H H17 0.70810 0.09910 0.31690 0.0750 Uiso calc R 1.000
H H18 0.60650 0.21190 0.38240 0.0650 Uiso calc R 1.000
H H19A 0.64500 -0.07140 0.16670 0.1260 Uiso calc R 1.000
H H19B 0.74750 -0.01760 0.12780 0.1260 Uiso calc R 1.000
H H19C 0.66850 -0.04030 -0.03350 0.1260 Uiso calc R 1.000

loop_
_atom_type_symbol
_atom_type_description
_atom_type_scat_dispersion_real
_atom_type_scat_dispersion_imag
_atom_type_scat_source
N N 0.0061 0.0033 'International Tables Vol C Tables 4.2.6.8 and 6.1.1.4'
H H 0.0000 0.0000 'International Tables Vol C Tables 4.2.6.8 and 6.1.1.4'
C C 0.0033 0.0016 'International Tables Vol C Tables 4.2.6.8 and 6.1.1.4'

loop_
_geom_angle_atom_site_label_1
_geom_angle_atom_site_label_2
_geom_angle_atom_site_label_3
_geom_angle_site_symmetry_1
_geom_angle_site_symmetry_2
_geom_angle_site_symmetry_3
_geom_angle
_geom_angle_publ_flag
C2 C1 C10 . . . 118.4(3) no
C2 C1 C11 . . . 118.8(2) no
C10 C1 C11 . . . 122.7(3) no
C1 C2 C3 . . . 122.5(3) no
C2 C3 C4 . . . 123.0(3) no
C2 C3 C8 . . . 118.5(3) no
C4 C3 C8 . . . 118.6(3) no
C3 C4 C5 . . . 121.1(3) no
C4 C5 C6 . . . 120.4(3) no
C5 C6 C7 . . . 120.4(3) no
C6 C7 C8 . . . 121.0(3) no
C3 C8 C7 . . . 118.6(3) no
C3 C8 C9 . . . 118.5(3) no
C7 C8 C9 . . . 122.9(3) no
C8 C9 C10 . . . 121.6(3) no
C1 C10 C9 . . . 120.5(3) no
C1 C11 C12 . . . 131.4(2) no
C11 C12 C13 . . . 123.3(3) no
C11 C12 C20 . . . 121.5(3) no
C13 C12 C20 . . . 115.1(3) no
C12 C13 C14 . . . 120.8(3) no
C12 C13 C18 . . . 121.5(3) no
C14 C13 C18 . . . 117.7(3) no
C13 C14 C15 . . . 121.0(4) no
C14 C15 C16 . . . 121.2(4) no
C15 C16 C17 . . . 117.7(3) no
C15 C16 C19 . . . 121.0(4) no
C17 C16 C19 . . . 121.3(4) no
C16 C17 C18 . . . 121.7(4) no
C13 C18 C17 . . . 120.6(4) no
N1 C20 C12 . . . 176.0(5) no
C1 C2 H2 . . . 119.00 no
C3 C2 H2 . . . 119.00 no
C3 C4 H4 . . . 119.00 no
C5 C4 H4 . . . 120.00 no
C4 C5 H5 . . . 120.00 no
C6 C5 H5 . . . 120.00 no
C5 C6 H6 . . . 120.00 no
C7 C6 H6 . . . 120.00 no
C6 C7 H7 . . . 120.00 no
C8 C7 H7 . . . 119.00 no
C8 C9 H9 . . . 119.00 no
C10 C9 H9 . . . 119.00 no
C1 C10 H10 . . . 120.00 no
C9 C10 H10 . . . 120.00 no
C1 C11 H11 . . . 114.00 no
C12 C11 H11 . . . 114.00 no
C13 C14 H14 . . . 120.00 no
C15 C14 H14 . . . 119.00 no
C14 C15 H15 . . . 119.00 no
C16 C15 H15 . . . 119.00 no
C16 C17 H17 . . . 119.00 no
C18 C17 H17 . . . 119.00 no
C13 C18 H18 . . . 120.00 no
C17 C18 H18 . . . 120.00 no
C16 C19 H19A . . . 109.00 no
C16 C19 H19B . . . 110.00 no
C16 C19 H19C . . . 110.00 no
H19A C19 H19B . . . 109.00 no
H19A C19 H19C . . . 109.00 no
H19B C19 H19C . . . 109.00 no

loop_
_geom_bond_atom_site_label_1
_geom_bond_atom_site_label_2
_geom_bond_site_symmetry_1
_geom_bond_site_symmetry_2
_geom_bond_distance
_geom_bond_publ_flag
N1 C20 . . 1.135(5) no
C1 C2 . . 1.370(4) no
C1 C10 . . 1.428(5) no
C1 C11 . . 1.458(5) no
C2 C3 . . 1.413(5) no
C3 C4 . . 1.417(5) no
C3 C8 . . 1.414(5) no
C4 C5 . . 1.358(5) no
C5 C6 . . 1.395(5) no
C6 C7 . . 1.361(5) no
C7 C8 . . 1.415(5) no
C8 C9 . . 1.421(5) no
C9 C10 . . 1.353(5) no
C11 C12 . . 1.345(5) no
C12 C13 . . 1.474(5) no
C12 C20 . . 1.444(4) no
C13 C14 . . 1.383(5) no
C13 C18 . . 1.384(5) no
C14 C15 . . 1.387(5) no
C15 C16 . . 1.367(6) no
C16 C17 . . 1.380(6) no
C16 C19 . . 1.518(5) no
C17 C18 . . 1.377(5) no
C2 H2 . . 0.9300 no
C4 H4 . . 0.9300 no
C5 H5 . . 0.9300 no
C6 H6 . . 0.9300 no
C7 H7 . . 0.9300 no
C9 H9 . . 0.9300 no
C10 H10 . . 0.9300 no
C11 H11 . . 0.9300 no
C14 H14 . . 0.9300 no
C15 H15 . . 0.9300 no
C17 H17 . . 0.9300 no
C18 H18 . . 0.9300 no
C19 H19A . . 0.9600 no
C19 H19B . . 0.9600 no
C19 H19C . . 0.9600 no

loop_
_geom_contact_atom_site_label_1
_geom_contact_atom_site_label_2
_geom_contact_distance
_geom_contact_site_symmetry_1
_geom_contact_site_symmetry_2
_geom_contact_publ_flag
N1 H10 2.7800 . . no
N1 H4 2.9300 . 4_465 no
N1 H5 2.8200 . 4_465 no
N1 H19A 2.8800 . 4_455 no
C5 C13 3.549(5) . 2_665 no
C6 C13 3.591(5) . 2_665 no
C10 C20 3.049(5) . . no
C13 C5 3.549(5) . 2_664 no
C13 C6 3.591(5) . 2_664 no
C20 C10 3.049(5) . . no
C1 H9 3.0700 . 3_554 no
C1 H4 3.0100 . 2_665 no
C2 H9 2.9600 . 3_554 no
C3 H9 2.9900 . 3_554 no
C3 H2 3.0800 . 2_665 no
C8 H2 3.0200 . 2_665 no
C10 H4 2.9700 . 2_665 no
C11 H18 2.8000 . . no
C12 H10 2.9300 . . no
C14 H19B 3.0600 . 4_455 no
C16 H15 2.9000 . 2_655 no
C17 H15 3.0300 . 2_655 no
C18 H11 2.7100 . . no
C20 H10 2.5000 . . no
C20 H14 2.6000 . . no
H2 H4 2.5000 . . no
H2 H11 2.3500 . . no
H2 C3 3.0800 . 2_664 no
H2 C8 3.0200 . 2_664 no
H4 H2 2.5000 . . no
H4 C1 3.0100 . 2_664 no
H4 C10 2.9700 . 2_664 no
H4 N1 2.9300 . 4_565 no
H5 N1 2.8200 . 4_565 no
H7 H9 2.5200 . . no
H9 H7 2.5200 . . no
H9 C1 3.0700 . 3_555 no
H9 C2 2.9600 . 3_555 no
H9 C3 2.9900 . 3_555 no
H10 N1 2.7800 . . no
H10 C12 2.9300 . . no
H10 C20 2.5000 . . no
H11 C18 2.7100 . . no
H11 H2 2.3500 . . no
H11 H18 2.3500 . . no
H14 C20 2.6000 . . no
H15 H19C 2.5100 . . no
H15 C16 2.9000 . 2_654 no
H15 C17 3.0300 . 2_654 no
H17 H19B 2.4100 . . no
H18 C11 2.8000 . . no
H18 H11 2.3500 . . no
H19A N1 2.8800 . 4_555 no
H19B H17 2.4100 . . no
H19B C14 3.0600 . 4_555 no
H19C H15 2.5100 . . no

loop_
_geom_hbond_atom_site_label_D
_geom_hbond_atom_site_label_H
_geom_hbond_atom_site_label_A
_geom_hbond_site_symmetry_A
_geom_hbond_distance_DH
_geom_hbond_distance_HA
_geom_hbond_distance_DA
_geom_hbond_angle_DHA
_geom_hbond_publ_flag
C2 H2 Cg1 2_664 0.93 2.98 3.682(4) 134 yes
C7 H7 Cg2 3_555 0.93 2.93 3.695(4) 140 yes
C9 H9 Cg1 3_555 0.93 2.78 3.473(4) 133 yes

loop_
_geom_torsion_atom_site_label_1
_geom_torsion_atom_site_label_2
_geom_torsion_atom_site_label_3
_geom_torsion_atom_site_label_4
_geom_torsion_site_symmetry_1
_geom_torsion_site_symmetry_2
_geom_torsion_site_symmetry_3
_geom_torsion_site_symmetry_4
_geom_torsion
_geom_torsion_publ_flag
C10 C1 C2 C3 . . . . -1.8(5) no
C11 C1 C2 C3 . . . . -179.5(3) no
C2 C1 C10 C9 . . . . 1.0(6) no
C11 C1 C10 C9 . . . . 178.5(4) no
C2 C1 C11 C12 . . . . -158.4(4) no
C10 C1 C11 C12 . . . . 24.1(6) no
C1 C2 C3 C4 . . . . -178.5(3) no
C1 C2 C3 C8 . . . . 1.1(5) no
C2 C3 C4 C5 . . . . -179.7(4) no
C8 C3 C4 C5 . . . . 0.7(5) no
C2 C3 C8 C7 . . . . 178.8(3) no
C2 C3 C8 C9 . . . . 0.5(5) no
C4 C3 C8 C7 . . . . -1.6(5) no
C4 C3 C8 C9 . . . . -179.9(3) no
C3 C4 C5 C6 . . . . 0.5(6) no
C4 C5 C6 C7 . . . . -0.8(6) no
C5 C6 C7 C8 . . . . -0.2(6) no
C6 C7 C8 C3 . . . . 1.4(6) no
C6 C7 C8 C9 . . . . 179.6(4) no
C3 C8 C9 C10 . . . . -1.3(6) no
C7 C8 C9 C10 . . . . -179.5(4) no
C8 C9 C10 C1 . . . . 0.5(6) no
C1 C11 C12 C13 . . . . -178.6(4) no
C1 C11 C12 C20 . . . . 4.9(7) no
C11 C12 C13 C14 . . . . -142.5(4) no
C11 C12 C13 C18 . . . . 35.5(6) no
C20 C12 C13 C14 . . . . 34.2(5) no
C20 C12 C13 C18 . . . . -147.8(4) no
C12 C13 C14 C15 . . . . 176.8(4) no
C18 C13 C14 C15 . . . . -1.3(6) no
C12 C13 C18 C17 . . . . -177.5(4) no
C14 C13 C18 C17 . . . . 0.6(6) no
C13 C14 C15 C16 . . . . 1.2(6) no
C14 C15 C16 C17 . . . . -0.4(6) no
C14 C15 C16 C19 . . . . 177.4(4) no
C15 C16 C17 C18 . . . . -0.3(6) no
C19 C16 C17 C18 . . . . -178.1(4) no
C16 C17 C18 C13 . . . . 0.2(6) no

loop_
_cod_related_entry_id
_cod_related_entry_database
_cod_related_entry_code
1 ChemSpider 24743198
